data_7117357
loop_
_publ_author_name
'Shutao Sun'
'Ying Mao'
'Hongxiang Lou'
'Lei Liu'

_publ_section_title
;
 Copper(II)/amine synergistically catalyzed enantioselective alkylation of
 cyclic N-acyl hemiaminals with aldehydes
;
_journal_name_full Chem.Commun.
_journal_page_first 10691
_journal_paper_doi 10.1039/C5cc03314D
_journal_volume 51
_journal_year 2015
_chemical_absolute_configuration ad
_chemical_formula_sum 'C24 H26 Br N O4'
_chemical_formula_weight 472.37
_chemical_name_systematic
; 
 ? 
;
_space_group_IT_number 4
_symmetry_cell_setting monoclinic
_symmetry_space_group_name_Hall 'P 2yb'
_symmetry_space_group_name_H-M 'P 1 21 1'
_atom_sites_solution_hydrogens geom
_atom_sites_solution_primary direct
_atom_sites_solution_secondary difmap
_audit_creation_method SHELXL-97
_audit_update_record
;
2015-05-15 deposited with the CCDC.
2015-05-20 downloaded from the CCDC.
;
_cell_angle_alpha 90.00
_cell_angle_beta 93.5020(10)
_cell_angle_gamma 90.00
_cell_formula_units_Z 2
_cell_length_a 10.7238(9)
_cell_length_b 7.4576(7)
_cell_length_c 13.7590(11)
_cell_measurement_reflns_used 1425
_cell_measurement_temperature 298(2)
_cell_measurement_theta_max 20.932
_cell_measurement_theta_min 2.483
_cell_volume 1098.30(16)
_computing_cell_refinement 'Bruker SMART'
_computing_data_collection 'Bruker SMART'
_computing_data_reduction 'Bruker SAINT'
_computing_molecular_graphics 'Bruker SHELXTL'
_computing_publication_material 'Bruker SHELXTL'
_computing_structure_refinement 'SHELXL-97 (Sheldrick, 1997)'
_computing_structure_solution 'SHELXS-97 (Sheldrick, 1990)'
_diffrn_ambient_temperature 298(2)
_diffrn_measured_fraction_theta_full 0.996
_diffrn_measured_fraction_theta_max 0.996
_diffrn_measurement_device_type 'CCD area detector'
_diffrn_measurement_method 'phi and omega scans'
_diffrn_radiation_monochromator graphite
_diffrn_radiation_source 'fine-focus sealed tube'
_diffrn_radiation_type MoK\a
_diffrn_radiation_wavelength 0.71073
_diffrn_reflns_av_R_equivalents 0.0530
_diffrn_reflns_av_sigmaI/netI 0.1201
_diffrn_reflns_limit_h_max 10
_diffrn_reflns_limit_h_min -12
_diffrn_reflns_limit_k_max 8
_diffrn_reflns_limit_k_min -8
_diffrn_reflns_limit_l_max 15
_diffrn_reflns_limit_l_min -16
_diffrn_reflns_number 5473
_diffrn_reflns_theta_full 25.02
_diffrn_reflns_theta_max 25.02
_diffrn_reflns_theta_min 2.48
_exptl_absorpt_coefficient_mu 1.901
_exptl_absorpt_correction_T_max 0.7767
_exptl_absorpt_correction_T_min 0.4499
_exptl_absorpt_correction_type multi-scan
_exptl_absorpt_process_details sadabs
_exptl_crystal_colour colorless
_exptl_crystal_density_diffrn 1.428
_exptl_crystal_density_method 'not measured'
_exptl_crystal_description monoclinic
_exptl_crystal_F_000 488
_exptl_crystal_size_max 0.50
_exptl_crystal_size_mid 0.38
_exptl_crystal_size_min 0.14
_refine_diff_density_max 0.691
_refine_diff_density_min -0.553
_refine_diff_density_rms 0.087
_refine_ls_abs_structure_details 'Flack H D (1983), Acta Cryst. A39, 876-881'
_refine_ls_abs_structure_Flack 0.019(16)
_refine_ls_extinction_method none
_refine_ls_goodness_of_fit_ref 0.999
_refine_ls_hydrogen_treatment mixed
_refine_ls_matrix_type full
_refine_ls_number_parameters 274
_refine_ls_number_reflns 3598
_refine_ls_number_restraints 1
_refine_ls_restrained_S_all 0.999
_refine_ls_R_factor_all 0.1096
_refine_ls_R_factor_gt 0.0574
_refine_ls_shift/su_max 0.001
_refine_ls_shift/su_mean 0.000
_refine_ls_structure_factor_coef Fsqd
_refine_ls_weighting_details 'calc w=1/[\s^2^(Fo^2^)+(0.0255P)^2^+0.0000P] where P=(Fo^2^+2Fc^2^)/3'
_refine_ls_weighting_scheme calc
_refine_ls_wR_factor_gt 0.1164
_refine_ls_wR_factor_ref 0.1297
_reflns_number_gt 2084
_reflns_number_total 3598
_reflns_threshold_expression >2sigma(I)
_cod_data_source_file c5cc03314d2.cif
_cod_data_source_block 150510f
_cod_original_sg_symbol_H-M P2(1)
_cod_database_code 7117357

loop_
_symmetry_equiv_pos_as_xyz
'x, y, z'
'-x, y+1/2, -z'

loop_
_atom_site_label
_atom_site_type_symbol
_atom_site_fract_x
_atom_site_fract_y
_atom_site_fract_z
_atom_site_U_iso_or_equiv
_atom_site_adp_type
_atom_site_occupancy
_atom_site_symmetry_multiplicity
_atom_site_calc_flag
_atom_site_refinement_flags
_atom_site_disorder_assembly
_atom_site_disorder_group
Br1 Br 1.20691(7) 0.14432(16) 0.93130(5) 0.0890(4) Uani 1 1 d . . .
N1 N 0.3537(4) 0.4058(7) 0.6614(3) 0.0385(12) Uani 1 1 d . . .
O1 O 0.2234(3) 0.1737(6) 0.6593(3) 0.0453(10) Uani 1 1 d . . .
O2 O 0.4181(3) 0.1360(7) 0.7242(3) 0.0531(11) Uani 1 1 d . . .
O3 O 0.7053(3) 0.6259(7) 0.7643(3) 0.0554(11) Uani 1 1 d . . .
O4 O 0.8290(5) 0.8546(8) 0.8064(5) 0.0849(19) Uani 1 1 d . . .
C1 C 0.3379(6) 0.2241(8) 0.6862(4) 0.0376(15) Uani 1 1 d . . .
C2 C 0.4813(5) 0.4775(8) 0.6694(5) 0.0449(16) Uani 1 1 d . . .
H2 H 0.5355 0.3874 0.7021 0.054 Uiso 1 1 calc R . .
C3 C 0.5253(6) 0.5063(8) 0.5699(5) 0.0518(18) Uani 1 1 d . . .
H3 H 0.6101 0.4995 0.5597 0.062 Uiso 1 1 calc R . .
C4 C 0.4450(7) 0.5413(8) 0.4965(6) 0.0546(19) Uani 1 1 d . . .
H4 H 0.4732 0.5540 0.4343 0.066 Uiso 1 1 calc R . .
C5 C 0.3134(6) 0.5602(7) 0.5109(5) 0.0432(16) Uani 1 1 d . . .
C6 C 0.2666(5) 0.4981(8) 0.5963(4) 0.0332(14) Uani 1 1 d . . .
C7 C 0.1444(5) 0.5260(8) 0.6169(4) 0.0386(15) Uani 1 1 d . . .
H7 H 0.1162 0.4886 0.6762 0.046 Uiso 1 1 calc R . .
C8 C 0.0628(5) 0.6103(9) 0.5489(4) 0.0397(15) Uani 1 1 d . . .
C9 C 0.1067(5) 0.6620(10) 0.4624(4) 0.0494(16) Uani 1 1 d . . .
H9 H 0.0525 0.7150 0.4154 0.059 Uiso 1 1 calc R . .
C10 C 0.2290(6) 0.6371(12) 0.4435(4) 0.0513(16) Uani 1 1 d . . .
H10 H 0.2562 0.6730 0.3836 0.062 Uiso 1 1 calc R . .
C11 C -0.0702(4) 0.6471(11) 0.5723(4) 0.0535(15) Uani 1 1 d . . .
H11A H -0.0799 0.7726 0.5856 0.080 Uiso 1 1 calc R . .
H11B H -0.0900 0.5786 0.6284 0.080 Uiso 1 1 calc R . .
H11C H -0.1255 0.6138 0.5178 0.080 Uiso 1 1 calc R . .
C12 C 0.6070(6) 0.7468(10) 0.7299(5) 0.061(2) Uani 1 1 d . . .
H12A H 0.6200 0.7847 0.6638 0.074 Uiso 1 1 calc R . .
H12B H 0.6064 0.8523 0.7711 0.074 Uiso 1 1 calc R . .
C13 C 0.4857(5) 0.6481(11) 0.7331(4) 0.0511(15) Uani 1 1 d . . .
H13 H 0.4202 0.7286 0.7059 0.061 Uiso 1 1 calc R . .
C14 C 0.4537(6) 0.6037(10) 0.8363(5) 0.067(2) Uani 1 1 d . . .
H14A H 0.3824 0.5235 0.8323 0.080 Uiso 1 1 calc R . .
H14B H 0.5234 0.5374 0.8668 0.080 Uiso 1 1 calc R . .
C15 C 0.4245(10) 0.7538(13) 0.9023(7) 0.116(4) Uani 1 1 d . . .
H15A H 0.4913 0.8412 0.9002 0.139 Uiso 1 1 calc R . .
H15B H 0.3489 0.8113 0.8756 0.139 Uiso 1 1 calc R . .
C16 C 0.4073(7) 0.7129(12) 1.0048(6) 0.090(3) Uani 1 1 d . . .
H16A H 0.3529 0.6113 1.0089 0.135 Uiso 1 1 calc R . .
H16B H 0.3710 0.8146 1.0352 0.135 Uiso 1 1 calc R . .
H16C H 0.4868 0.6861 1.0375 0.135 Uiso 1 1 calc R . .
C17 C 0.1985(6) -0.0153(10) 0.6742(5) 0.062(2) Uani 1 1 d . . .
H17A H 0.2465 -0.0855 0.6315 0.093 Uiso 1 1 calc R . .
H17B H 0.1112 -0.0386 0.6605 0.093 Uiso 1 1 calc R . .
H17C H 0.2215 -0.0467 0.7406 0.093 Uiso 1 1 calc R . .
C18 C 0.8094(5) 0.6965(11) 0.8018(4) 0.0504(19) Uani 1 1 d . . .
C19 C 0.9039(6) 0.5591(10) 0.8313(4) 0.0449(18) Uani 1 1 d . . .
C20 C 0.8821(6) 0.3774(10) 0.8209(5) 0.0510(19) Uani 1 1 d . . .
H20 H 0.8054 0.3388 0.7933 0.061 Uiso 1 1 calc R . .
C21 C 0.9701(6) 0.2525(10) 0.8500(5) 0.0580(19) Uani 1 1 d . . .
H21 H 0.9551 0.1306 0.8411 0.070 Uiso 1 1 calc R . .
C22 C 1.0796(6) 0.3120(13) 0.8924(5) 0.061(2) Uani 1 1 d . . .
C23 C 1.1056(6) 0.4893(15) 0.9069(5) 0.069(2) Uani 1 1 d . . .
H23 H 1.1817 0.5262 0.9364 0.082 Uiso 1 1 calc R . .
C24 C 1.0149(5) 0.6129(14) 0.8761(4) 0.064(2) Uani 1 1 d . . .
H24 H 1.0299 0.7345 0.8862 0.077 Uiso 1 1 calc R . .

loop_
_atom_site_aniso_label
_atom_site_aniso_U_11
_atom_site_aniso_U_22
_atom_site_aniso_U_33
_atom_site_aniso_U_23
_atom_site_aniso_U_13
_atom_site_aniso_U_12
Br1 0.0734(5) 0.1108(8) 0.0822(5) 0.0040(7) -0.0005(4) 0.0381(6)
N1 0.033(3) 0.027(3) 0.054(3) 0.003(3) -0.005(2) 0.000(2)
O1 0.051(2) 0.014(3) 0.069(2) 0.004(2) -0.0104(19) -0.003(2)
O2 0.050(2) 0.034(3) 0.075(3) 0.020(3) -0.003(2) 0.003(3)
O3 0.036(2) 0.032(3) 0.096(3) -0.003(3) -0.013(2) 0.000(2)
O4 0.070(4) 0.035(4) 0.147(5) -0.005(3) -0.023(3) -0.017(3)
C1 0.045(4) 0.022(4) 0.046(4) 0.000(3) 0.001(3) 0.004(3)
C2 0.035(3) 0.025(4) 0.074(5) -0.005(3) -0.006(3) 0.006(3)
C3 0.040(4) 0.018(4) 0.098(6) -0.007(4) 0.009(4) -0.003(3)
C4 0.067(5) 0.017(4) 0.081(5) -0.009(3) 0.022(4) -0.006(3)
C5 0.050(4) 0.022(4) 0.058(4) -0.005(3) 0.004(3) -0.003(3)
C6 0.045(4) 0.011(3) 0.043(4) -0.005(3) -0.005(3) -0.002(3)
C7 0.038(4) 0.026(4) 0.051(4) 0.002(3) -0.005(3) -0.007(3)
C8 0.053(4) 0.021(4) 0.044(3) -0.003(3) -0.005(3) -0.006(3)
C9 0.063(4) 0.027(4) 0.057(4) -0.008(4) -0.015(3) -0.002(4)
C10 0.073(4) 0.035(4) 0.045(3) 0.002(4) 0.000(3) -0.010(5)
C11 0.051(3) 0.036(4) 0.073(4) 0.001(5) -0.005(3) 0.011(4)
C12 0.053(4) 0.038(5) 0.092(5) 0.004(4) -0.010(4) 0.002(3)
C13 0.041(3) 0.023(4) 0.088(4) -0.022(5) -0.006(3) 0.005(4)
C14 0.061(4) 0.032(5) 0.108(6) -0.024(5) 0.002(4) -0.002(4)
C15 0.157(9) 0.070(7) 0.117(8) -0.022(6) -0.026(7) 0.036(6)
C16 0.089(5) 0.086(8) 0.094(6) -0.033(5) -0.009(5) 0.001(5)
C17 0.080(5) 0.023(4) 0.080(5) 0.004(4) -0.013(4) -0.014(4)
C18 0.041(4) 0.052(6) 0.058(4) -0.002(4) -0.004(3) -0.010(4)
C19 0.034(4) 0.050(5) 0.051(4) -0.003(3) -0.001(3) -0.008(3)
C20 0.041(4) 0.048(6) 0.063(5) 0.001(4) -0.011(3) -0.009(3)
C21 0.053(4) 0.047(5) 0.072(5) 0.004(4) -0.010(4) 0.004(4)
C22 0.039(4) 0.093(8) 0.051(4) 0.005(4) -0.002(3) 0.024(4)
C23 0.037(4) 0.080(7) 0.086(5) -0.007(5) -0.009(4) -0.008(4)
C24 0.046(4) 0.066(6) 0.079(4) -0.011(5) -0.010(3) -0.011(4)

loop_
_atom_type_symbol
_atom_type_description
_atom_type_scat_dispersion_real
_atom_type_scat_dispersion_imag
_atom_type_scat_source
C C 0.0033 0.0016 'International Tables Vol C Tables 4.2.6.8 and 6.1.1.4'
H H 0.0000 0.0000 'International Tables Vol C Tables 4.2.6.8 and 6.1.1.4'
N N 0.0061 0.0033 'International Tables Vol C Tables 4.2.6.8 and 6.1.1.4'
O O 0.0106 0.0060 'International Tables Vol C Tables 4.2.6.8 and 6.1.1.4'
Br Br -0.2901 2.4595 'International Tables Vol C Tables 4.2.6.8 and 6.1.1.4'

loop_
_geom_angle_atom_site_label_1
_geom_angle_atom_site_label_2
_geom_angle_atom_site_label_3
_geom_angle
_geom_angle_site_symmetry_1
_geom_angle_site_symmetry_3
C1 N1 C6 122.0(5) . .
C1 N1 C2 117.2(5) . .
C6 N1 C2 116.2(5) . .
C1 O1 C17 114.5(5) . .
C18 O3 C12 117.7(6) . .
O2 C1 O1 127.5(6) . .
O2 C1 N1 123.2(6) . .
O1 C1 N1 109.3(5) . .
N1 C2 C3 109.3(5) . .
N1 C2 C13 109.8(4) . .
C3 C2 C13 113.7(5) . .
N1 C2 H2 108.0 . .
C3 C2 H2 108.0 . .
C13 C2 H2 108.0 . .
C4 C3 C2 120.4(6) . .
C4 C3 H3 119.8 . .
C2 C3 H3 119.8 . .
C3 C4 C5 121.0(7) . .
C3 C4 H4 119.5 . .
C5 C4 H4 119.5 . .
C10 C5 C6 116.9(5) . .
C10 C5 C4 123.7(6) . .
C6 C5 C4 119.5(6) . .
C7 C6 C5 121.6(5) . .
C7 C6 N1 122.5(5) . .
C5 C6 N1 115.8(5) . .
C6 C7 C8 119.9(5) . .
C6 C7 H7 120.0 . .
C8 C7 H7 120.0 . .
C9 C8 C7 118.6(5) . .
C9 C8 C11 121.1(5) . .
C7 C8 C11 120.3(5) . .
C8 C9 C10 121.0(6) . .
C8 C9 H9 119.5 . .
C10 C9 H9 119.5 . .
C9 C10 C5 121.8(5) . .
C9 C10 H10 119.1 . .
C5 C10 H10 119.1 . .
C8 C11 H11A 109.5 . .
C8 C11 H11B 109.5 . .
H11A C11 H11B 109.5 . .
C8 C11 H11C 109.5 . .
H11A C11 H11C 109.5 . .
H11B C11 H11C 109.5 . .
O3 C12 C13 107.6(6) . .
O3 C12 H12A 110.2 . .
C13 C12 H12A 110.2 . .
O3 C12 H12B 110.2 . .
C13 C12 H12B 110.2 . .
H12A C12 H12B 108.5 . .
C12 C13 C14 112.4(5) . .
C12 C13 C2 112.7(5) . .
C14 C13 C2 110.5(6) . .
C12 C13 H13 107.0 . .
C14 C13 H13 107.0 . .
C2 C13 H13 107.0 . .
C15 C14 C13 118.4(7) . .
C15 C14 H14A 107.7 . .
C13 C14 H14A 107.7 . .
C15 C14 H14B 107.7 . .
C13 C14 H14B 107.7 . .
H14A C14 H14B 107.1 . .
C16 C15 C14 118.3(8) . .
C16 C15 H15A 107.7 . .
C14 C15 H15A 107.7 . .
C16 C15 H15B 107.7 . .
C14 C15 H15B 107.7 . .
H15A C15 H15B 107.1 . .
C15 C16 H16A 109.5 . .
C15 C16 H16B 109.5 . .
H16A C16 H16B 109.5 . .
C15 C16 H16C 109.5 . .
H16A C16 H16C 109.5 . .
H16B C16 H16C 109.5 . .
O1 C17 H17A 109.5 . .
O1 C17 H17B 109.5 . .
H17A C17 H17B 109.5 . .
O1 C17 H17C 109.5 . .
H17A C17 H17C 109.5 . .
H17B C17 H17C 109.5 . .
O4 C18 O3 123.9(7) . .
O4 C18 C19 123.5(6) . .
O3 C18 C19 112.5(7) . .
C24 C19 C20 118.2(7) . .
C24 C19 C18 118.9(7) . .
C20 C19 C18 122.8(6) . .
C21 C20 C19 121.9(6) . .
C21 C20 H20 119.1 . .
C19 C20 H20 119.1 . .
C22 C21 C20 117.9(7) . .
C22 C21 H21 121.1 . .
C20 C21 H21 121.1 . .
C21 C22 C23 123.1(7) . .
C21 C22 Br1 119.6(7) . .
C23 C22 Br1 117.3(6) . .
C22 C23 C24 117.8(7) . .
C22 C23 H23 121.1 . .
C24 C23 H23 121.1 . .
C19 C24 C23 121.2(9) . .
C19 C24 H24 119.4 . .
C23 C24 H24 119.4 . .

loop_
_geom_bond_atom_site_label_1
_geom_bond_atom_site_label_2
_geom_bond_distance
_geom_bond_site_symmetry_2
Br1 C22 1.904(7) .
N1 C1 1.410(7) .
N1 C6 1.431(7) .
N1 C2 1.467(7) .
O1 C1 1.316(7) .
O1 C17 1.451(9) .
O2 C1 1.179(6) .
O3 C18 1.312(7) .
O3 C12 1.444(7) .
O4 C18 1.199(8) .
C2 C3 1.491(8) .
C2 C13 1.544(9) .
C2 H2 0.9800 .
C3 C4 1.313(8) .
C3 H3 0.9300 .
C4 C5 1.444(9) .
C4 H4 0.9300 .
C5 C10 1.381(8) .
C5 C6 1.384(8) .
C6 C7 1.374(7) .
C7 C8 1.391(7) .
C7 H7 0.9300 .
C8 C9 1.363(7) .
C8 C11 1.506(7) .
C9 C10 1.365(7) .
C9 H9 0.9300 .
C10 H10 0.9300 .
C11 H11A 0.9600 .
C11 H11B 0.9600 .
C11 H11C 0.9600 .
C12 C13 1.497(8) .
C12 H12A 0.9700 .
C12 H12B 0.9700 .
C13 C14 1.518(9) .
C13 H13 0.9800 .
C14 C15 1.486(11) .
C14 H14A 0.9700 .
C14 H14B 0.9700 .
C15 C16 1.466(11) .
C15 H15A 0.9700 .
C15 H15B 0.9700 .
C16 H16A 0.9600 .
C16 H16B 0.9600 .
C16 H16C 0.9600 .
C17 H17A 0.9600 .
C17 H17B 0.9600 .
C17 H17C 0.9600 .
C18 C19 1.480(9) .
C19 C24 1.367(8) .
C19 C20 1.381(9) .
C20 C21 1.369(9) .
C20 H20 0.9300 .
C21 C22 1.354(9) .
C21 H21 0.9300 .
C22 C23 1.364(11) .
C23 C24 1.387(12) .
C23 H23 0.9300 .
C24 H24 0.9300 .

loop_
_geom_torsion_atom_site_label_1
_geom_torsion_atom_site_label_2
_geom_torsion_atom_site_label_3
_geom_torsion_atom_site_label_4
_geom_torsion
_geom_torsion_site_symmetry_1
_geom_torsion_site_symmetry_2
_geom_torsion_site_symmetry_3
_geom_torsion_site_symmetry_4
C17 O1 C1 O2 -3.8(9) . . . .
C17 O1 C1 N1 175.5(5) . . . .
C6 N1 C1 O2 165.3(5) . . . .
C2 N1 C1 O2 10.2(8) . . . .
C6 N1 C1 O1 -14.1(7) . . . .
C2 N1 C1 O1 -169.2(4) . . . .
C1 N1 C2 C3 107.9(6) . . . .
C6 N1 C2 C3 -48.7(7) . . . .
C1 N1 C2 C13 -126.7(5) . . . .
C6 N1 C2 C13 76.7(6) . . . .
N1 C2 C3 C4 28.3(8) . . . .
C13 C2 C3 C4 -94.8(7) . . . .
C2 C3 C4 C5 2.6(9) . . . .
C3 C4 C5 C10 164.1(7) . . . .
C3 C4 C5 C6 -16.2(8) . . . .
C10 C5 C6 C7 -5.7(8) . . . .
C4 C5 C6 C7 174.6(5) . . . .
C10 C5 C6 N1 175.0(6) . . . .
C4 C5 C6 N1 -4.7(7) . . . .
C1 N1 C6 C7 63.4(8) . . . .
C2 N1 C6 C7 -141.2(5) . . . .
C1 N1 C6 C5 -117.3(6) . . . .
C2 N1 C6 C5 38.1(7) . . . .
C5 C6 C7 C8 3.4(9) . . . .
N1 C6 C7 C8 -177.4(5) . . . .
C6 C7 C8 C9 0.6(9) . . . .
C6 C7 C8 C11 -177.9(6) . . . .
C7 C8 C9 C10 -2.1(10) . . . .
C11 C8 C9 C10 176.4(7) . . . .
C8 C9 C10 C5 -0.4(12) . . . .
C6 C5 C10 C9 4.2(10) . . . .
C4 C5 C10 C9 -176.1(7) . . . .
C18 O3 C12 C13 -155.1(5) . . . .
O3 C12 C13 C14 66.2(7) . . . .
O3 C12 C13 C2 -59.4(7) . . . .
N1 C2 C13 C12 -169.8(5) . . . .
C3 C2 C13 C12 -47.0(7) . . . .
N1 C2 C13 C14 63.6(6) . . . .
C3 C2 C13 C14 -173.6(5) . . . .
C12 C13 C14 C15 67.0(9) . . . .
C2 C13 C14 C15 -166.2(7) . . . .
C13 C14 C15 C16 -173.3(7) . . . .
C12 O3 C18 O4 -2.3(9) . . . .
C12 O3 C18 C19 -178.1(5) . . . .
O4 C18 C19 C24 7.5(10) . . . .
O3 C18 C19 C24 -176.7(5) . . . .
O4 C18 C19 C20 -176.6(7) . . . .
O3 C18 C19 C20 -0.8(9) . . . .
C24 C19 C20 C21 -3.0(10) . . . .
C18 C19 C20 C21 -178.9(6) . . . .
C19 C20 C21 C22 1.7(10) . . . .
C20 C21 C22 C23 -0.1(10) . . . .
C20 C21 C22 Br1 -178.4(5) . . . .
C21 C22 C23 C24 -0.2(11) . . . .
Br1 C22 C23 C24 178.1(5) . . . .
C20 C19 C24 C23 2.6(10) . . . .
C18 C19 C24 C23 178.7(6) . . . .
C22 C23 C24 C19 -1.1(10) . . . .
